data_4337507
loop_
_publ_author_name
'Al-Rawashdeh, Nathir A F'
'Chatterjee, Sayandev'
'Krause, Jeanette A.'
'Connick, William B.'

_publ_section_title
;
 Ruthenium bis-diimine complexes with a chelating thioether ligand:
 delineating 1,10-phenanthrolinyl and 2,2'-bipyridyl ligand substituent
 effects.
;
_journal_issue 1
_journal_name_full 'Inorganic chemistry'
_journal_page_first 294
_journal_page_last 307
_journal_paper_doi 10.1021/ic4022454
_journal_volume 53
_journal_year 2014
_chemical_formula_moiety 'C50 H62 N4 S2 Ru, 2(P F6), C2 H3 N'
_chemical_formula_sum 'C52 H65 F12 N5 P2 Ru S2'
_chemical_formula_weight 1215.22
_chemical_name_systematic
; 
 ? 
;
_space_group_IT_number 15
_symmetry_cell_setting monoclinic
_symmetry_space_group_name_Hall '-C 2yc'
_symmetry_space_group_name_H-M 'C 1 2/c 1'
_atom_sites_solution_hydrogens geom
_atom_sites_solution_primary direct
_atom_sites_solution_secondary difmap
_audit_creation_method SHELXL-97
_cell_angle_alpha 90.00
_cell_angle_beta 108.383(2)
_cell_angle_gamma 90.00
_cell_formula_units_Z 4
_cell_length_a 29.518(2)
_cell_length_b 9.9121(7)
_cell_length_c 20.8271(14)
_cell_measurement_reflns_used 6692
_cell_measurement_temperature 193(2)
_cell_measurement_theta_max 31.01
_cell_measurement_theta_min 2.38
_cell_volume 5782.7(7)
_computing_cell_refinement 'Bruker APEX2 v2.1-4'
_computing_data_collection 'Bruker APEX2 v2.1-4'
_computing_data_reduction 'Bruker SAINT v7.34A'
_computing_molecular_graphics 'Bruker SHELXTL v6.14'
_computing_publication_material 'Bruker SHELXTL v6.14'
_computing_structure_refinement 'Bruker SHELXTL v6.14'
_computing_structure_solution 'Bruker SHELXTL v6.14'
_diffrn_ambient_temperature 193(2)
_diffrn_detector_area_resol_mean 0.75
_diffrn_measured_fraction_theta_full 0.997
_diffrn_measured_fraction_theta_max 0.997
_diffrn_measurement_device_type 'Bruker Platinum 200'
_diffrn_measurement_method '\w scans'
_diffrn_radiation_monochromator 'Si-<111> channel cut crystal'
_diffrn_radiation_source synchrotron
_diffrn_radiation_type synchrotron
_diffrn_radiation_wavelength 0.77490
_diffrn_reflns_av_R_equivalents 0.0446
_diffrn_reflns_av_sigmaI/netI 0.0311
_diffrn_reflns_limit_h_max 39
_diffrn_reflns_limit_h_min -39
_diffrn_reflns_limit_k_max 12
_diffrn_reflns_limit_k_min -13
_diffrn_reflns_limit_l_max 27
_diffrn_reflns_limit_l_min -27
_diffrn_reflns_number 35813
_diffrn_reflns_theta_full 31.12
_diffrn_reflns_theta_max 31.12
_diffrn_reflns_theta_min 2.38
_diffrn_standards_decay_% 0
_exptl_absorpt_coefficient_mu 0.593
_exptl_absorpt_correction_T_max 0.9767
_exptl_absorpt_correction_T_min 0.9710
_exptl_absorpt_correction_type multi-scan
_exptl_absorpt_process_details 'SADABS v2007/4 (Sheldrick)'
_exptl_crystal_colour yellow
_exptl_crystal_density_diffrn 1.396
_exptl_crystal_density_method 'not measured'
_exptl_crystal_description block
_exptl_crystal_F_000 2504
_exptl_crystal_size_max 0.05
_exptl_crystal_size_mid 0.04
_exptl_crystal_size_min 0.04
_refine_diff_density_max 0.734
_refine_diff_density_min -0.548
_refine_diff_density_rms 0.066
_refine_ls_extinction_method none
_refine_ls_goodness_of_fit_ref 1.084
_refine_ls_hydrogen_treatment constr
_refine_ls_matrix_type full
_refine_ls_number_parameters 395
_refine_ls_number_reflns 7176
_refine_ls_number_restraints 3
_refine_ls_restrained_S_all 1.087
_refine_ls_R_factor_all 0.0453
_refine_ls_R_factor_gt 0.0406
_refine_ls_shift/su_max 0.001
_refine_ls_shift/su_mean 0.000
_refine_ls_structure_factor_coef Fsqd
_refine_ls_weighting_details 'calc w=1/[\s^2^(Fo^2^)+(0.0597P)^2^+5.7312P] where P=(Fo^2^+2Fc^2^)/3'
_refine_ls_weighting_scheme calc
_refine_ls_wR_factor_gt 0.1130
_refine_ls_wR_factor_ref 0.1163
_reflns_number_gt 6489
_reflns_number_total 7176
_reflns_threshold_expression >2\s(I)
_cod_data_source_file ic4022454_si_002.cif
_cod_data_source_block 9.CH3CN
_cod_depositor_comments
;
The following automatic conversions were performed:

'_symmetry_cell_setting' value 'Monoclinic' changed to 'monoclinic'
according to
/usr/data/users/saulius/automatic-downloads/current/ACS/lib/dictionaries/cif_core.dic
dictionary named 'cif_core.dic' version 2.4.2 from 2011-04-26.

Automatic conversion script
Id: cif_fix_values 2281 2013-09-26 08:29:07Z andrius 
;
_cod_original_sg_symbol_H-M C2/c
_cod_database_code 4337507

loop_
_symmetry_equiv_pos_as_xyz
'x, y, z'
'-x, y, -z+1/2'
'x+1/2, y+1/2, z'
'-x+1/2, y+1/2, -z+1/2'
'-x, -y, -z'
'x, -y, z-1/2'
'-x+1/2, -y+1/2, -z'
'x+1/2, -y+1/2, z-1/2'

loop_
_atom_site_label
_atom_site_type_symbol
_atom_site_fract_x
_atom_site_fract_y
_atom_site_fract_z
_atom_site_U_iso_or_equiv
_atom_site_adp_type
_atom_site_occupancy
_atom_site_symmetry_multiplicity
_atom_site_calc_flag
_atom_site_refinement_flags
_atom_site_disorder_assembly
_atom_site_disorder_group
Ru Ru 0.5000 0.39969(2) 0.2500 0.03450(8) Uani 1 2 d S . .
S1 S 0.51477(2) 0.22750(6) 0.18284(3) 0.04697(14) Uani 1 1 d . . .
N1 N 0.57200(6) 0.41533(18) 0.30655(9) 0.0369(4) Uani 1 1 d . . .
N2 N 0.52343(6) 0.54743(19) 0.19751(9) 0.0369(3) Uani 1 1 d . . .
C1 C 0.52013(10) 0.0764(3) 0.23496(15) 0.0552(6) Uani 1 1 d . . .
H1A H 0.5184 -0.0053 0.2070 0.066 Uiso 1 1 calc R . .
H1B H 0.5512 0.0763 0.2715 0.066 Uiso 1 1 calc R . .
C2 C 0.57132(11) 0.2491(3) 0.16903(18) 0.0645(8) Uani 1 1 d . . .
C3 C 0.56894(16) 0.3052(4) 0.1074(2) 0.0902(12) Uani 1 1 d . . .
H3 H 0.5388 0.3250 0.0753 0.108 Uiso 1 1 calc R . .
C4 C 0.6105(2) 0.3329(5) 0.0920(4) 0.126(2) Uani 1 1 d . . .
H4 H 0.6089 0.3716 0.0496 0.151 Uiso 1 1 calc R . .
C5 C 0.6533(2) 0.3040(5) 0.1381(5) 0.146(3) Uani 1 1 d . . .
H5 H 0.6817 0.3223 0.1275 0.176 Uiso 1 1 calc R . .
C6 C 0.65650(15) 0.2476(5) 0.2013(4) 0.124(2) Uani 1 1 d . . .
H6 H 0.6868 0.2286 0.2333 0.148 Uiso 1 1 calc R . .
C7 C 0.61464(11) 0.2196(4) 0.2165(2) 0.0871(12) Uani 1 1 d . . .
H7 H 0.6160 0.1810 0.2588 0.105 Uiso 1 1 calc R . .
C8 C 0.59527(8) 0.3449(2) 0.36275(12) 0.0446(5) Uani 1 1 d . . .
H8 H 0.5781 0.2786 0.3786 0.054 Uiso 1 1 calc R . .
C9 C 0.64270(8) 0.3651(3) 0.39803(12) 0.0477(5) Uani 1 1 d . . .
H9 H 0.6576 0.3113 0.4367 0.057 Uiso 1 1 calc R . .
C10 C 0.66924(7) 0.4630(2) 0.37790(11) 0.0419(4) Uani 1 1 d . . .
C11 C 0.64524(7) 0.5339(2) 0.31931(11) 0.0402(4) Uani 1 1 d . . .
H11 H 0.6617 0.6011 0.3029 0.048 Uiso 1 1 calc R . .
C12 C 0.59757(7) 0.5079(2) 0.28442(10) 0.0354(4) Uani 1 1 d . . .
C15 C 0.57056(7) 0.5777(2) 0.22124(10) 0.0361(4) Uani 1 1 d . . .
C16 C 0.59122(8) 0.6668(2) 0.18723(11) 0.0424(4) Uani 1 1 d . . .
H16 H 0.6245 0.6849 0.2047 0.051 Uiso 1 1 calc R . .
C17 C 0.56401(8) 0.7300(2) 0.12791(12) 0.0452(5) Uani 1 1 d . A .
C18 C 0.51538(9) 0.7010(3) 0.10599(12) 0.0531(6) Uani 1 1 d . . .
H18 H 0.4950 0.7437 0.0666 0.064 Uiso 1 1 calc R . .
C19 C 0.49648(8) 0.6104(3) 0.14111(12) 0.0481(5) Uani 1 1 d . . .
H19 H 0.4632 0.5919 0.1249 0.058 Uiso 1 1 calc R . .
C20 C 0.72146(8) 0.4875(3) 0.41907(13) 0.0511(6) Uani 1 1 d . . .
C21 C 0.74959(10) 0.3559(3) 0.4198(2) 0.0720(9) Uani 1 1 d . . .
H21A H 0.7482 0.3326 0.3735 0.108 Uiso 1 1 calc R . .
H21B H 0.7355 0.2828 0.4389 0.108 Uiso 1 1 calc R . .
H21C H 0.7829 0.3687 0.4476 0.108 Uiso 1 1 calc R . .
C22 C 0.72389(11) 0.5264(4) 0.49180(16) 0.0739(9) Uani 1 1 d . . .
H22A H 0.7572 0.5428 0.5188 0.111 Uiso 1 1 calc R . .
H22B H 0.7109 0.4528 0.5121 0.111 Uiso 1 1 calc R . .
H22C H 0.7051 0.6085 0.4907 0.111 Uiso 1 1 calc R . .
C23 C 0.74454(9) 0.5996(3) 0.39013(18) 0.0662(8) Uani 1 1 d . . .
H23A H 0.7448 0.5742 0.3448 0.099 Uiso 1 1 calc R . .
H23B H 0.7774 0.6137 0.4196 0.099 Uiso 1 1 calc R . .
H23C H 0.7263 0.6832 0.3874 0.099 Uiso 1 1 calc R . .
C26 C 0.58644(10) 0.8238(3) 0.08798(13) 0.0547(6) Uani 1 1 d D . .
C27A C 0.6016(2) 0.7413(5) 0.0380(3) 0.1024(19) Uani 0.880(5) 1 d P A 1
H27A H 0.5734 0.6993 0.0059 0.154 Uiso 0.880(5) 1 calc PR A 1
H27B H 0.6238 0.6710 0.0620 0.154 Uiso 0.880(5) 1 calc PR A 1
H27C H 0.6173 0.7997 0.0135 0.154 Uiso 0.880(5) 1 calc PR A 1
C27B C 0.6374(16) 0.803(3) 0.1013(19) 0.1024(19) Uani 0.120(5) 1 d P A 2
H27D H 0.6535 0.8001 0.1503 0.154 Uiso 0.120(5) 1 calc PR A 2
H27E H 0.6505 0.8772 0.0815 0.154 Uiso 0.120(5) 1 calc PR A 2
H27F H 0.6426 0.7174 0.0811 0.154 Uiso 0.120(5) 1 calc PR A 2
C28A C 0.55102(16) 0.9362(5) 0.0536(3) 0.0854(13) Uani 0.880(5) 1 d P A 1
H28A H 0.5247 0.8974 0.0169 0.128 Uiso 0.880(5) 1 calc PR A 1
H28B H 0.5675 1.0043 0.0350 0.128 Uiso 0.880(5) 1 calc PR A 1
H28C H 0.5383 0.9783 0.0869 0.128 Uiso 0.880(5) 1 calc PR A 1
C28B C 0.5594(11) 0.794(3) 0.0103(9) 0.0854(13) Uani 0.120(5) 1 d PD A 2
H28D H 0.5290 0.8426 -0.0040 0.128 Uiso 0.120(5) 1 calc PR A 2
H28E H 0.5532 0.6966 0.0040 0.128 Uiso 0.120(5) 1 calc PR A 2
H28F H 0.5792 0.8231 -0.0170 0.128 Uiso 0.120(5) 1 calc PR A 2
C29A C 0.63123(15) 0.8966(4) 0.1351(2) 0.0803(12) Uani 0.880(5) 1 d P A 1
H29A H 0.6559 0.8297 0.1563 0.120 Uiso 0.880(5) 1 calc PR A 1
H29B H 0.6226 0.9460 0.1703 0.120 Uiso 0.880(5) 1 calc PR A 1
H29C H 0.6435 0.9599 0.1085 0.120 Uiso 0.880(5) 1 calc PR A 1
C29B C 0.5699(12) 0.949(3) 0.0946(18) 0.0803(12) Uani 0.120(5) 1 d P A 2
H29D H 0.5883 0.9870 0.1385 0.120 Uiso 0.120(5) 1 calc PR A 2
H29E H 0.5361 0.9435 0.0917 0.120 Uiso 0.120(5) 1 calc PR A 2
H29F H 0.5732 1.0073 0.0583 0.120 Uiso 0.120(5) 1 calc PR A 2
P1 P 0.61558(3) 0.89556(8) 0.40047(4) 0.05934(19) Uani 1 1 d . . .
F1 F 0.56657(8) 0.9606(4) 0.39963(15) 0.1313(12) Uani 1 1 d . B .
F2 F 0.66478(8) 0.8345(3) 0.40075(15) 0.1046(8) Uani 1 1 d . B .
F3 F 0.6428(6) 0.974(2) 0.4684(8) 0.131(7) Uani 0.50 1 d P B 3
F3B F 0.6391(6) 0.9334(19) 0.4771(7) 0.099(4) Uani 0.50 1 d P B 4
F4 F 0.6002(6) 0.7978(14) 0.4431(8) 0.134(5) Uani 0.40 1 d P B 3
F4B F 0.6052(3) 0.7443(7) 0.4249(5) 0.0933(19) Uani 0.60 1 d P B 4
F5 F 0.5858(5) 0.8268(11) 0.3319(6) 0.109(3) Uani 0.60 1 d P B 3
F5B F 0.5933(6) 0.8496(15) 0.3248(7) 0.099(5) Uani 0.40 1 d P B 4
F6 F 0.6258(3) 1.0230(11) 0.3557(6) 0.113(4) Uani 0.50 1 d P B 3
F6B F 0.6259(5) 1.0343(9) 0.3809(6) 0.137(5) Uani 0.50 1 d P B 4
N3 N 0.7835(4) 0.1278(11) 0.2883(6) 0.131(3) Uani 0.50 1 d PD . .
C30 C 0.7561(3) 0.0523(9) 0.2987(5) 0.092(2) Uani 0.50 1 d PD . .
C31 C 0.7232(4) -0.0371(14) 0.3102(6) 0.136(4) Uani 0.50 1 d PD . .
H31A H 0.7132 -0.1018 0.2727 0.204 Uiso 0.50 1 calc PR . .
H31B H 0.6953 0.0130 0.3132 0.204 Uiso 0.50 1 calc PR . .
H31C H 0.7379 -0.0857 0.3526 0.204 Uiso 0.50 1 calc PR . .

loop_
_atom_site_aniso_label
_atom_site_aniso_U_11
_atom_site_aniso_U_22
_atom_site_aniso_U_33
_atom_site_aniso_U_23
_atom_site_aniso_U_13
_atom_site_aniso_U_12
Ru 0.02809(12) 0.03699(13) 0.03682(13) 0.000 0.00794(8) 0.000
S1 0.0417(3) 0.0476(3) 0.0531(3) -0.0069(2) 0.0172(2) 0.0004(2)
N1 0.0296(8) 0.0407(9) 0.0391(8) 0.0039(7) 0.0087(7) 0.0025(6)
N2 0.0309(8) 0.0447(9) 0.0349(8) 0.0019(7) 0.0101(6) 0.0036(7)
C1 0.0527(14) 0.0452(13) 0.0661(16) -0.0016(11) 0.0165(12) 0.0029(10)
C2 0.0589(16) 0.0524(14) 0.097(2) -0.0234(14) 0.0457(16) -0.0074(12)
C3 0.110(3) 0.071(2) 0.119(3) -0.005(2) 0.078(3) -0.002(2)
C4 0.148(5) 0.086(3) 0.201(6) -0.004(3) 0.136(5) -0.006(3)
C5 0.133(5) 0.089(3) 0.282(9) -0.058(4) 0.158(6) -0.030(3)
C6 0.063(2) 0.109(3) 0.218(6) -0.068(4) 0.072(3) -0.013(2)
C7 0.0516(16) 0.091(2) 0.125(3) -0.044(2) 0.0374(19) -0.0024(16)
C8 0.0361(10) 0.0488(12) 0.0461(11) 0.0117(10) 0.0089(9) 0.0012(9)
C9 0.0363(10) 0.0557(13) 0.0459(12) 0.0130(10) 0.0056(9) 0.0060(9)
C10 0.0318(9) 0.0463(11) 0.0445(11) 0.0027(9) 0.0076(8) 0.0056(8)
C11 0.0323(9) 0.0422(11) 0.0446(11) 0.0017(9) 0.0100(8) 0.0012(8)
C12 0.0310(9) 0.0387(10) 0.0363(9) 0.0012(8) 0.0102(7) 0.0026(7)
C15 0.0318(9) 0.0410(10) 0.0354(9) 0.0016(8) 0.0104(7) 0.0037(7)
C16 0.0361(10) 0.0473(12) 0.0434(11) 0.0039(9) 0.0122(8) 0.0004(9)
C17 0.0460(11) 0.0497(12) 0.0420(11) 0.0071(9) 0.0167(9) 0.0030(9)
C18 0.0449(12) 0.0685(16) 0.0427(11) 0.0177(11) 0.0095(10) 0.0052(11)
C19 0.0344(10) 0.0636(15) 0.0436(11) 0.0107(10) 0.0084(9) 0.0019(9)
C20 0.0316(10) 0.0564(14) 0.0576(14) 0.0076(11) 0.0029(9) 0.0032(9)
C21 0.0396(13) 0.0677(18) 0.100(2) 0.0133(17) 0.0099(14) 0.0136(12)
C22 0.0521(15) 0.098(3) 0.0570(16) -0.0020(16) -0.0041(13) -0.0026(16)
C23 0.0356(12) 0.0695(18) 0.084(2) 0.0136(15) 0.0052(12) -0.0053(11)
C26 0.0587(14) 0.0581(15) 0.0511(13) 0.0137(11) 0.0227(11) 0.0004(12)
C27A 0.171(5) 0.073(2) 0.106(3) -0.013(2) 0.105(4) -0.027(3)
C27B 0.171(5) 0.073(2) 0.106(3) -0.013(2) 0.105(4) -0.027(3)
C28A 0.076(2) 0.078(2) 0.100(3) 0.047(2) 0.023(2) 0.004(2)
C28B 0.076(2) 0.078(2) 0.100(3) 0.047(2) 0.023(2) 0.004(2)
C29A 0.077(2) 0.081(3) 0.078(2) 0.022(2) 0.017(2) -0.028(2)
C29B 0.077(2) 0.081(3) 0.078(2) 0.022(2) 0.017(2) -0.028(2)
P1 0.0491(4) 0.0598(4) 0.0617(4) -0.0106(3) 0.0069(3) 0.0079(3)
F1 0.0609(12) 0.199(3) 0.118(2) -0.057(2) 0.0062(13) 0.0391(16)
F2 0.0717(13) 0.0969(16) 0.147(2) -0.0191(16) 0.0364(14) 0.0213(12)
F3 0.057(4) 0.170(15) 0.137(11) -0.094(9) -0.010(5) 0.008(6)
F3B 0.094(7) 0.120(8) 0.059(3) -0.024(4) -0.010(3) 0.016(5)
F4 0.135(8) 0.152(13) 0.100(8) 0.031(8) 0.014(6) -0.050(10)
F4B 0.082(3) 0.082(4) 0.098(5) 0.011(3) 0.002(3) -0.022(3)
F5 0.117(4) 0.096(5) 0.092(7) -0.042(4) 0.001(4) -0.014(3)
F5B 0.150(12) 0.086(6) 0.041(3) 0.001(4) 0.002(5) 0.061(8)
F6 0.078(4) 0.102(6) 0.153(9) 0.037(5) 0.027(4) -0.009(3)
F6B 0.232(10) 0.044(3) 0.116(7) 0.007(3) 0.029(5) 0.011(4)
N3 0.120(7) 0.145(8) 0.145(8) -0.023(6) 0.066(7) -0.031(6)
C30 0.079(5) 0.101(6) 0.095(6) -0.001(5) 0.027(4) -0.005(4)
C31 0.101(7) 0.173(11) 0.126(9) 0.017(8) 0.025(7) -0.030(8)

loop_
_atom_type_symbol
_atom_type_description
_atom_type_scat_dispersion_real
_atom_type_scat_dispersion_imag
_atom_type_scat_source
C C -0.0020 0.0020 'L. Kissel & R.H. Pratt, Acta Cryst A (1990), A46, 170-175'
H H 0.0000 0.0000 'International Tables Vol C Tables 4.2.6.8 and 6.1.1.4'
N N -0.0031 0.0040 'L. Kissel & R.H. Pratt, Acta Cryst A (1990), A46, 170-175'
F F -0.0053 0.0125 'L. Kissel & R.H. Pratt, Acta Cryst A (1990), A46, 170-175'
P P 0.1013 0.1134 'L. Kissel & R.H. Pratt, Acta Cryst A (1990), A46, 170-175'
S S 0.1206 0.1480 'L. Kissel & R.H. Pratt, Acta Cryst A (1990), A46, 170-175'
Ru Ru -1.2090 0.9825 'L. Kissel & R.H. Pratt, Acta Cryst A (1990), A46, 170-175'

loop_
_geom_angle_atom_site_label_1
_geom_angle_atom_site_label_2
_geom_angle_atom_site_label_3
_geom_angle
_geom_angle_site_symmetry_1
_geom_angle_site_symmetry_3
N2 Ru N2 90.08(10) . 2_655
N2 Ru N1 78.19(7) . .
N2 Ru N1 95.72(7) . 2_655
N2 Ru N1 78.18(7) 2_655 2_655
N1 Ru N1 171.47(10) . 2_655
N2 Ru S1 92.53(5) . .
N2 Ru S1 171.75(5) 2_655 .
N1 Ru S1 92.47(5) . .
N2 Ru S1 171.76(5) . 2_655
N1 Ru S1 93.76(5) . 2_655
S1 Ru S1 85.98(3) . 2_655
C2 S1 C1 106.42(14) . .
C2 S1 Ru 111.59(9) . .
C1 S1 Ru 103.94(9) . .
C8 N1 C12 117.29(18) . .
C8 N1 Ru 126.91(15) . .
C12 N1 Ru 115.79(13) . .
C19 N2 C15 118.12(19) . .
C19 N2 Ru 125.75(15) . .
C15 N2 Ru 116.06(14) . .
C1 C1 S1 108.36(15) 2_655 .
C7 C2 C3 121.1(3) . .
C7 C2 S1 124.0(3) . .
C3 C2 S1 114.8(3) . .
C2 C3 C4 120.3(5) . .
C5 C4 C3 119.2(6) . .
C4 C5 C6 121.4(4) . .
C7 C6 C5 119.2(5) . .
C2 C7 C6 118.9(5) . .
N1 C8 C9 122.8(2) . .
C8 C9 C10 121.0(2) . .
C9 C10 C11 115.9(2) . .
C9 C10 C20 120.4(2) . .
C11 C10 C20 123.8(2) . .
C12 C11 C10 121.1(2) . .
N1 C12 C11 121.83(19) . .
N1 C12 C15 114.64(17) . .
C11 C12 C15 123.52(19) . .
N2 C15 C16 121.39(19) . .
N2 C15 C12 115.12(18) . .
C16 C15 C12 123.49(18) . .
C15 C16 C17 121.1(2) . .
C18 C17 C16 116.4(2) . .
C18 C17 C26 121.7(2) . .
C16 C17 C26 121.9(2) . .
C19 C18 C17 120.5(2) . .
N2 C19 C18 122.5(2) . .
C23 C20 C10 113.0(2) . .
C23 C20 C22 108.5(3) . .
C10 C20 C22 108.5(2) . .
C23 C20 C21 108.3(2) . .
C10 C20 C21 108.4(2) . .
C22 C20 C21 110.1(3) . .
C29B C26 C27B 119.6(19) . .
C29B C26 C17 105.6(12) . .
C27B C26 C17 114.1(13) . .
C27A C26 C17 108.7(3) . .
C27A C26 C28A 112.2(4) . .
C17 C26 C28A 110.2(2) . .
C27A C26 C29A 108.2(3) . .
C17 C26 C29A 111.5(2) . .
C28A C26 C29A 106.0(3) . .
C29B C26 C28B 101.1(19) . .
C27B C26 C28B 108.9(18) . .
C17 C26 C28B 105.9(10) . .
F4 P1 F6B 153.5(7) . .
F4 P1 F5B 107.6(9) . .
F6B P1 F5B 92.9(8) . .
F4 P1 F2 101.8(7) . .
F6B P1 F2 95.1(5) . .
F5B P1 F2 89.2(6) . .
F6B P1 F3B 89.7(8) . .
F5B P1 F3B 176.8(8) . .
F2 P1 F3B 88.6(7) . .
F4 P1 F5 94.1(7) . .
F6B P1 F5 104.7(6) . .
F2 P1 F5 95.1(5) . .
F3B P1 F5 164.7(9) . .
F6B P1 F1 83.4(5) . .
F5B P1 F1 90.9(6) . .
F2 P1 F1 178.5(2) . .
F3B P1 F1 91.4(7) . .
F5 P1 F1 85.3(5) . .
F4 P1 F3 87.2(9) . .
F5B P1 F3 165.2(10) . .
F2 P1 F3 88.8(6) . .
F5 P1 F3 175.6(8) . .
F1 P1 F3 90.8(6) . .
F6B P1 F4B 177.9(5) . .
F5B P1 F4B 89.2(7) . .
F2 P1 F4B 84.9(3) . .
F3B P1 F4B 88.2(7) . .
F1 P1 F4B 96.6(3) . .
F3 P1 F4B 105.1(7) . .
F4 P1 F6 169.8(7) . .
F2 P1 F6 87.9(3) . .
F3B P1 F6 106.8(8) . .
F5 P1 F6 88.2(6) . .
F1 P1 F6 90.6(4) . .
F3 P1 F6 89.9(8) . .
F4B P1 F6 163.2(5) . .
N3 C30 C31 179.2(13) . .

loop_
_geom_bond_atom_site_label_1
_geom_bond_atom_site_label_2
_geom_bond_distance
_geom_bond_site_symmetry_2
Ru N2 2.0723(18) .
Ru N1 2.0854(17) .
Ru S1 2.3334(6) .
S1 C2 1.794(3) .
S1 C1 1.827(3) .
N1 C8 1.350(3) .
N1 C12 1.358(3) .
N2 C19 1.346(3) .
N2 C15 1.355(3) .
C1 C1 1.508(5) 2_655
C2 C7 1.378(5) .
C2 C3 1.381(5) .
C3 C4 1.390(5) .
C4 C5 1.355(10) .
C5 C6 1.405(9) .
C6 C7 1.396(5) .
C8 C9 1.375(3) .
C9 C10 1.392(3) .
C10 C11 1.393(3) .
C10 C20 1.529(3) .
C11 C12 1.389(3) .
C12 C15 1.478(3) .
C15 C16 1.387(3) .
C16 C17 1.392(3) .
C17 C18 1.392(3) .
C17 C26 1.530(3) .
C18 C19 1.382(3) .
C20 C23 1.524(4) .
C20 C22 1.543(4) .
C20 C21 1.544(4) .
C26 C29B 1.36(4) .
C26 C27B 1.46(4) .
C26 C27A 1.497(5) .
C26 C28A 1.541(5) .
C26 C29A 1.554(5) .
C26 C28B 1.591(18) .
P1 F4 1.479(16) .
P1 F6B 1.493(10) .
P1 F5B 1.571(14) .
P1 F2 1.572(2) .
P1 F3B 1.573(14) .
P1 F5 1.577(10) .
P1 F1 1.579(2) .
P1 F3 1.593(17) .
P1 F4B 1.644(9) .
P1 F6 1.653(10) .
N3 C30 1.171(10) .
C30 C31 1.390(11) .

loop_
_geom_torsion_atom_site_label_1
_geom_torsion_atom_site_label_2
_geom_torsion_atom_site_label_3
_geom_torsion_atom_site_label_4
_geom_torsion
_geom_torsion_site_symmetry_1
_geom_torsion_site_symmetry_4
N2 Ru S1 C2 44.08(14) . .
N2 Ru S1 C2 152.4(4) 2_655 .
N1 Ru S1 C2 -34.20(14) . .
N1 Ru S1 C2 139.98(14) 2_655 .
S1 Ru S1 C2 -127.80(14) 2_655 .
N2 Ru S1 C1 158.37(10) . .
N2 Ru S1 C1 -93.3(4) 2_655 .
N1 Ru S1 C1 80.09(11) . .
N1 Ru S1 C1 -105.73(11) 2_655 .
S1 Ru S1 C1 -13.51(9) 2_655 .
N2 Ru N1 C8 179.7(2) . .
N2 Ru N1 C8 90.8(2) 2_655 .
N1 Ru N1 C8 134.79(19) 2_655 .
S1 Ru N1 C8 -88.24(19) . .
S1 Ru N1 C8 -2.11(19) 2_655 .
N2 Ru N1 C12 0.68(14) . .
N2 Ru N1 C12 -88.20(15) 2_655 .
N1 Ru N1 C12 -44.22(14) 2_655 .
S1 Ru N1 C12 92.75(14) . .
S1 Ru N1 C12 178.88(14) 2_655 .
N2 Ru N2 C19 -84.93(19) 2_655 .
N1 Ru N2 C19 179.2(2) . .
N1 Ru N2 C19 -6.8(2) 2_655 .
S1 Ru N2 C19 87.24(19) . .
S1 Ru N2 C19 166.6(3) 2_655 .
N2 Ru N2 C15 98.02(16) 2_655 .
N1 Ru N2 C15 2.19(14) . .
N1 Ru N2 C15 176.16(15) 2_655 .
S1 Ru N2 C15 -89.81(14) . .
S1 Ru N2 C15 -10.4(5) 2_655 .
C2 S1 C1 C1 163.4(2) . 2_655
Ru S1 C1 C1 45.5(3) . 2_655
C1 S1 C2 C7 -35.8(3) . .
Ru S1 C2 C7 76.9(3) . .
C1 S1 C2 C3 147.4(2) . .
Ru S1 C2 C3 -99.8(2) . .
C7 C2 C3 C4 0.1(5) . .
S1 C2 C3 C4 177.0(3) . .
C2 C3 C4 C5 0.1(7) . .
C3 C4 C5 C6 -0.4(8) . .
C4 C5 C6 C7 0.5(7) . .
C3 C2 C7 C6 0.0(5) . .
S1 C2 C7 C6 -176.5(3) . .
C5 C6 C7 C2 -0.3(6) . .
C12 N1 C8 C9 1.0(4) . .
Ru N1 C8 C9 -177.95(19) . .
N1 C8 C9 C10 1.4(4) . .
C8 C9 C10 C11 -2.3(4) . .
C8 C9 C10 C20 177.9(2) . .
C9 C10 C11 C12 0.8(3) . .
C20 C10 C11 C12 -179.4(2) . .
C8 N1 C12 C11 -2.6(3) . .
Ru N1 C12 C11 176.55(16) . .
C8 N1 C12 C15 177.70(19) . .
Ru N1 C12 C15 -3.2(2) . .
C10 C11 C12 N1 1.7(3) . .
C10 C11 C12 C15 -178.6(2) . .
C19 N2 C15 C16 -2.6(3) . .
Ru N2 C15 C16 174.64(16) . .
C19 N2 C15 C12 178.2(2) . .
Ru N2 C15 C12 -4.5(2) . .
N1 C12 C15 N2 5.1(3) . .
C11 C12 C15 N2 -174.67(19) . .
N1 C12 C15 C16 -174.1(2) . .
C11 C12 C15 C16 6.2(3) . .
N2 C15 C16 C17 1.0(3) . .
C12 C15 C16 C17 -179.9(2) . .
C15 C16 C17 C18 1.3(4) . .
C15 C16 C17 C26 -177.3(2) . .
C16 C17 C18 C19 -2.1(4) . .
C26 C17 C18 C19 176.6(3) . .
C15 N2 C19 C18 1.9(4) . .
Ru N2 C19 C18 -175.1(2) . .
C17 C18 C19 N2 0.5(4) . .
C9 C10 C20 C23 -179.1(3) . .
C11 C10 C20 C23 1.1(4) . .
C9 C10 C20 C22 -58.7(3) . .
C11 C10 C20 C22 121.4(3) . .
C9 C10 C20 C21 60.7(3) . .
C11 C10 C20 C21 -119.1(3) . .
C18 C17 C26 C29B 69.5(16) . .
C16 C17 C26 C29B -111.9(16) . .
C18 C17 C26 C27B -157.0(15) . .
C16 C17 C26 C27B 21.6(15) . .
C18 C17 C26 C27A -89.5(4) . .
C16 C17 C26 C27A 89.1(4) . .
C18 C17 C26 C28A 33.9(4) . .
C16 C17 C26 C28A -147.5(3) . .
C18 C17 C26 C29A 151.3(3) . .
C16 C17 C26 C29A -30.1(4) . .
C18 C17 C26 C28B -37.2(13) . .
C16 C17 C26 C28B 141.3(13) . .
